data_7204894
loop_
_publ_author_name
'Tiekink, Edward R. T.'

_publ_section_title
;
 Molecular architecture and supramolecular association in the
 zinc-triad 1,1-dithiolates. Steric control as a design element in
 crystal engineering?
;
_journal_issue 21
_journal_name_full CrystEngComm
_journal_page_first 101
_journal_paper_doi 10.1039/b301318a
_journal_volume 5
_journal_year 2003
_chemical_formula_sum 'C8 H12 Hg2 O4 S8'
_chemical_formula_weight 829.840
_space_group_crystal_system orthorhombic
_space_group_IT_number 61
_space_group_name_Hall '-P 2ac 2ab'
_space_group_name_H-M_alt 'P b c a'
_audit_creation_date 02-02-10
_audit_creation_method 'Created with Diamond v2.0'
_audit_update_record 02-02-10
_cell_angle_alpha 90.000
_cell_angle_beta 90.000
_cell_angle_gamma 90.000
_cell_formula_units_Z 4
_cell_length_a 10.605(1)
_cell_length_b 8.003(2)
_cell_length_c 23.478(2)
_cell_volume 1992.6(6)
_cod_data_source_file Figure14.txt
_cod_data_source_block '_CSD_CIF_FETTUT'
_cod_original_cell_volume 1992.6(4)
_cod_database_code 7204894

loop_
_space_group_symop_id
_space_group_symop_operation_xyz
1 x,y,z
2 -x+1/2,-y,z+1/2
3 x+1/2,-y+1/2,-z
4 -x,y+1/2,-z+1/2
5 -x,-y,-z
6 x+1/2,y,-z+1/2
7 -x+1/2,y+1/2,z
8 x,-y+1/2,z+1/2

loop_
_atom_site_label
_atom_site_type_symbol
_atom_site_fract_x
_atom_site_fract_y
_atom_site_fract_z
_atom_site_occupancy
_atom_site_symmetry_multiplicity
_atom_site_Wyckoff_symbol
_atom_site_attached_hydrogens
_atom_site_calc_flag
_atom_site_thermal_displace_type
_atom_site_U_iso_or_equiv
Hg(1) Hg 0.1488 0.0857 0.2068 1.000 8 c 0 calc Uiso 0.00000
S(1) S 0.3035(0) 0.1965(0) 0.1449(0) 1.000 8 c 0 d Uiso 0.00000
S(2) S 0.2667(3) 0.3553(4) 0.0327(1) 1.000 8 c 0 d Uiso 0.00000
C(1) C 0.2070(4) 0.2855(5) 0.0922(1) 1.000 8 c 0 d Uiso 0.00000
O(1) O 0.0886(10) 0.2881(12) 0.1067(4) 1.000 8 c 0 d Uiso 0.00000
C(2) C -0.0019(7) 0.3712(10) 0.0697(3) 1.000 8 c 0 d Uiso 0.00000
S(3) S -0.0270(12) -0.058(2) 0.2467(6) 1.000 8 c 0 d Uiso 0.00000
S(4) S -0.2228(3) -0.2528(3) 0.1866(1) 1.000 8 c 0 d Uiso 0.00000
C(3) C -0.1048(3) -0.1213(5) 0.1849(1) 1.000 8 c 0 d Uiso 0.00000
O(2) O -0.0588(10) -0.0479(12) 0.1380(4) 1.000 8 c 0 d Uiso 0.00000
C(4) C -0.1082(7) -0.0939(9) 0.0841(3) 1.000 8 c 0 d Uiso 0.00000
H(1) H -0.086(1) 0.363(2) 0.0861(5) 1.000 8 c 0 d Uiso 0.00000
H(2) H -0.0014(12) 0.318(2) 0.0325(6) 1.000 8 c 0 d Uiso 0.00000
H(3) H 0.0208(12) 0.488(2) 0.0657(6) 1.000 8 c 0 d Uiso 0.00000
H(4) H -0.0660(12) -0.030(2) 0.0545(2) 1.000 8 c 0 d Uiso 0.00000
H(5) H -0.198(1) -0.071(2) 0.0830(5) 1.000 8 c 0 d Uiso 0.00000
H(6) H -0.094(1) -0.212(2) 0.0779(5) 1.000 8 c 0 d Uiso 0.00000

loop_
_atom_type_symbol
_atom_type_oxidation_number
_atom_type_radius_bond
Hg ? 1.200
S ? 1.200
N ? 1.200
C ? 1.200
H ? 1.200

loop_
_cod_changelog_entry_id
_cod_changelog_entry_author
_cod_changelog_entry_date
_cod_changelog_entry_text
1 'Vaitkus, Antanas' 2018-06-08T03:20:46+03:00
;
 Removed symmetrically equivalent atoms after consulting the original
 publication. The following atoms were removed:

    Hg(1) Hg -0.1488 0.5857 0.2932 1.000 8 c 1 calc Uiso 0.00000
    Hg(1) Hg 0.1488 1.0857 0.2068 1.000 8 c 1 calc Uiso 0.00000
    Hg(1) Hg -0.1488 1.5857 0.2932 1.000 8 c 1 calc Uiso 0.00000
    Hg(1) Hg -0.1488 -0.4143 0.2932 1.000 8 c 1 calc Uiso 0.00000
    Hg(1) Hg 0.1488 -0.9143 0.2068 1.000 8 c 1 calc Uiso 0.00000
    S(1) S -0.3035(0) 0.6965(0) 0.3551(0) 1.000 8 c ? d Uiso 0.00000
    S(1) S 0.3035(0) 1.1965(0) 0.1449(0) 1.000 8 c ? d Uiso 0.00000
    S(1) S -0.3035(0) -0.3035(0) 0.3551(0) 1.000 8 c ? d Uiso 0.00000
    S(2) S -0.2667(3) 0.8553(4) 0.4673(1) 1.000 8 c ? d Uiso 0.00000
    S(2) S 0.2667(3) 1.3553(4) 0.0327(1) 1.000 8 c ? d Uiso 0.00000
    S(2) S -0.2667(3) -0.1447(4) 0.4673(1) 1.000 8 c ? d Uiso 0.00000
    C(1) C -0.2070(4) 0.7855(5) 0.4078(1) 1.000 8 c ? d Uiso 0.00000
    C(1) C 0.2070(4) 1.2855(5) 0.0922(1) 1.000 8 c ? d Uiso 0.00000
    C(1) C -0.2070(4) -0.2145(5) 0.4078(1) 1.000 8 c ? d Uiso 0.00000
    O(1) O -0.0886(10) 0.7881(12) 0.3933(4) 1.000 8 c ? d Uiso 0.00000
    O(1) O 0.0886(10) 1.2881(12) 0.1067(4) 1.000 8 c ? d Uiso 0.00000
    O(1) O -0.0886(10) -0.2119(12) 0.3933(4) 1.000 8 c ? d Uiso 0.00000
    C(2) C 0.0019(7) 0.8712(10) 0.4303(3) 1.000 8 c ? d Uiso 0.00000
    C(2) C -0.0019(7) 1.3712(10) 0.0697(3) 1.000 8 c ? d Uiso 0.00000
    C(2) C 0.0019(7) -0.1288(10) 0.4303(3) 1.000 8 c ? d Uiso 0.00000
    S(3) S 0.0270(12) 0.442(2) 0.2533(6) 1.000 8 c ? d Uiso 0.00000
    S(3) S -0.0270(12) 0.942(2) 0.2467(6) 1.000 8 c ? d Uiso 0.00000
    S(3) S 0.0270(12) 1.442(2) 0.2533(6) 1.000 8 c ? d Uiso 0.00000
    S(3) S 0.0270(12) -0.558(2) 0.2533(6) 1.000 8 c ? d Uiso 0.00000
    S(4) S 0.2228(3) 0.2472(3) 0.3134(1) 1.000 8 c ? d Uiso 0.00000
    S(4) S -0.2228(3) 0.7472(3) 0.1866(1) 1.000 8 c ? d Uiso 0.00000
    S(4) S 0.2228(3) 1.2472(3) 0.3134(1) 1.000 8 c ? d Uiso 0.00000
    S(4) S 0.2228(3) -0.7528(3) 0.3134(1) 1.000 8 c ? d Uiso 0.00000
    C(3) C 0.1048(3) 0.3787(5) 0.3151(1) 1.000 8 c ? d Uiso 0.00000
    C(3) C -0.1048(3) 0.8787(5) 0.1849(1) 1.000 8 c ? d Uiso 0.00000
    C(3) C 0.1048(3) 1.3787(5) 0.3151(1) 1.000 8 c ? d Uiso 0.00000
    C(3) C 0.1048(3) -0.6213(5) 0.3151(1) 1.000 8 c ? d Uiso 0.00000
    O(2) O 0.0588(10) 0.4521(12) 0.3620(4) 1.000 8 c ? d Uiso 0.00000
    O(2) O -0.0588(10) 0.9521(12) 0.1380(4) 1.000 8 c ? d Uiso 0.00000
    O(2) O 0.0588(10) 1.4521(12) 0.3620(4) 1.000 8 c ? d Uiso 0.00000
    O(2) O 0.0588(10) -0.5479(12) 0.3620(4) 1.000 8 c ? d Uiso 0.00000
    C(4) C 0.1082(7) 0.4061(9) 0.4159(3) 1.000 8 c ? d Uiso 0.00000
    C(4) C -0.1082(7) 0.9061(9) 0.0841(3) 1.000 8 c ? d Uiso 0.00000
    C(4) C 0.1082(7) 1.4061(9) 0.4159(3) 1.000 8 c ? d Uiso 0.00000
    C(4) C 0.1082(7) -0.5939(9) 0.4159(3) 1.000 8 c ? d Uiso 0.00000
    H(1) H 0.086(1) 0.863(2) 0.4139(5) 1.000 8 c ? d Uiso 0.00000
    H(1) H -0.086(1) 1.363(2) 0.0861(5) 1.000 8 c ? d Uiso 0.00000
    H(1) H 0.086(1) -0.137(2) 0.4139(5) 1.000 8 c ? d Uiso 0.00000
    H(2) H 0.0014(12) 0.818(2) 0.4675(6) 1.000 8 c ? d Uiso 0.00000
    H(2) H -0.0014(12) 1.318(2) 0.0325(6) 1.000 8 c ? d Uiso 0.00000
    H(2) H 0.0014(12) -0.182(2) 0.4675(6) 1.000 8 c ? d Uiso 0.00000
    H(3) H -0.0208(12) 0.988(2) 0.4343(6) 1.000 8 c ? d Uiso 0.00000
    H(3) H 0.0208(12) 1.488(2) 0.0657(6) 1.000 8 c ? d Uiso 0.00000
    H(3) H -0.0208(12) -0.012(2) 0.4343(6) 1.000 8 c ? d Uiso 0.00000
    H(4) H 0.0660(12) 0.470(2) 0.4455(2) 1.000 8 c ? d Uiso 0.00000
    H(4) H -0.0660(12) 0.970(2) 0.0545(2) 1.000 8 c ? d Uiso 0.00000
    H(4) H 0.0660(12) 1.470(2) 0.4455(2) 1.000 8 c ? d Uiso 0.00000
    H(4) H 0.0660(12) -0.530(2) 0.4455(2) 1.000 8 c ? d Uiso 0.00000
    H(5) H 0.198(1) 0.429(2) 0.4170(5) 1.000 8 c ? d Uiso 0.00000
    H(5) H -0.198(1) 0.929(2) 0.0830(5) 1.000 8 c ? d Uiso 0.00000
    H(5) H 0.198(1) 1.429(2) 0.4170(5) 1.000 8 c ? d Uiso 0.00000
    H(5) H 0.198(1) -0.571(2) 0.4170(5) 1.000 8 c ? d Uiso 0.00000
    H(6) H 0.094(1) 0.288(2) 0.4221(5) 1.000 8 c ? d Uiso 0.00000
    H(6) H -0.094(1) 0.788(2) 0.0779(5) 1.000 8 c ? d Uiso 0.00000
    H(6) H 0.094(1) 1.288(2) 0.4221(5) 1.000 8 c ? d Uiso 0.00000
    H(6) H 0.094(1) -0.712(2) 0.4221(5) 1.000 8 c ? d Uiso 0.00000
;
2 'Vaitkus, Antanas' 2018-06-08T04:19:54+03:00
;
 Updated space group information.
;
3 'Vaitkus, Antanas' 2018-08-07T13:08:48+03:00
;
 Added the '_atom_type_symbol' data item.
;
4 'Vaitkus, Antanas' 2024-12-11T15:09:32+02:00
;
 Corrected the '_atom_site_attached_hydrogens' data item values by setting
 them all to '0' after consulting the original publication. Prior to this
 change the 'Hg(1)' atom site was incorrectly marked as having 1 attached
 hydrogen atom.
;
